data_7703601
loop_
_publ_author_name
'Plajer, Alex J.'
'Lee, Sanha'
'Bond, Andrew D.'
'Goodman, Jonathan M.'
'Wright, Dominic S.'

_publ_section_title
;
 Charge-assisted phosph(v)azane anion receptors.
;
_journal_issue 11
_journal_name_full 'Dalton transactions (Cambridge, England : 2003)'
_journal_page_first 3403
_journal_page_last 3407
_journal_paper_doi 10.1039/d0dt00489h
_journal_volume 49
_journal_year 2020
_chemical_formula_moiety 'C34 H53 Cu N4 P3 Se2 +, B F4 -'
_chemical_formula_sum 'C34 H53 B Cu F4 N4 P3 Se2'
_chemical_formula_weight 918.98
_space_group_crystal_system monoclinic
_space_group_IT_number 14
_space_group_name_Hall '-P 2ybc'
_space_group_name_H-M_alt 'P 1 21/c 1'
_atom_sites_solution_hydrogens geom
_audit_creation_method SHELXL-2018/1
_audit_update_record
;
2019-01-12 deposited with the CCDC.	2020-02-25 downloaded from the CCDC.
;
_cell_angle_alpha 90
_cell_angle_beta 98.8212(14)
_cell_angle_gamma 90
_cell_formula_units_Z 4
_cell_length_a 11.3820(3)
_cell_length_b 13.3316(3)
_cell_length_c 28.1088(7)
_cell_measurement_reflns_used 9612
_cell_measurement_temperature 180(2)
_cell_measurement_theta_max 66.60
_cell_measurement_theta_min 3.18
_cell_volume 4214.79(18)
_computing_cell_refinement 'SAINT (Bruker, 2016)'
_computing_data_collection 'APEX3 (Bruker, 2016)'
_computing_data_reduction SAINT
_computing_molecular_graphics 'Mercury (Macrae et al., 2008)'
_computing_publication_material SHELXL
_computing_structure_refinement 'SHELXL (Sheldrick, 2015)'
_computing_structure_solution 'SHELXT (Sheldrick, 2015)'
_diffrn_ambient_temperature 180(2)
_diffrn_measured_fraction_theta_full 0.996
_diffrn_measured_fraction_theta_max 0.996
_diffrn_measurement_device_type 'Bruker D8-QUEST PHOTON-100'
_diffrn_measurement_method '\w and \f-scans'
_diffrn_radiation_type CuK\a
_diffrn_radiation_wavelength 1.54178
_diffrn_reflns_av_R_equivalents 0.0606
_diffrn_reflns_av_unetI/netI 0.0514
_diffrn_reflns_Laue_measured_fraction_full 0.996
_diffrn_reflns_Laue_measured_fraction_max 0.996
_diffrn_reflns_limit_h_max 13
_diffrn_reflns_limit_h_min -7
_diffrn_reflns_limit_k_max 15
_diffrn_reflns_limit_k_min -15
_diffrn_reflns_limit_l_max 33
_diffrn_reflns_limit_l_min -33
_diffrn_reflns_number 28136
_diffrn_reflns_point_group_measured_fraction_full 0.996
_diffrn_reflns_point_group_measured_fraction_max 0.996
_diffrn_reflns_theta_full 66.729
_diffrn_reflns_theta_max 66.728
_diffrn_reflns_theta_min 3.182
_diffrn_source 'Incoatec I\mS Cu microsource'
_exptl_absorpt_coefficient_mu 4.169
_exptl_absorpt_correction_T_max 0.7528
_exptl_absorpt_correction_T_min 0.6372
_exptl_absorpt_correction_type multi-scan
_exptl_absorpt_process_details 'SADABS (Bruker, 2014)'
_exptl_crystal_colour colourless
_exptl_crystal_density_diffrn 1.448
_exptl_crystal_description block
_exptl_crystal_F_000 1872
_exptl_crystal_size_max 0.090
_exptl_crystal_size_mid 0.050
_exptl_crystal_size_min 0.020
_refine_diff_density_max 0.742
_refine_diff_density_min -0.625
_refine_diff_density_rms 0.079
_refine_ls_extinction_method none
_refine_ls_goodness_of_fit_ref 1.016
_refine_ls_hydrogen_treatment constr
_refine_ls_matrix_type full
_refine_ls_number_parameters 457
_refine_ls_number_reflns 7431
_refine_ls_number_restraints 30
_refine_ls_restrained_S_all 1.040
_refine_ls_R_factor_all 0.0638
_refine_ls_R_factor_gt 0.0410
_refine_ls_shift/su_max 0.001
_refine_ls_shift/su_mean 0.000
_refine_ls_structure_factor_coef Fsqd
_refine_ls_weighting_details 'w=1/[\s^2^(Fo^2^)+(0.0412P)^2^+3.6728P] where P=(Fo^2^+2Fc^2^)/3'
_refine_ls_weighting_scheme calc
_refine_ls_wR_factor_gt 0.0879
_refine_ls_wR_factor_ref 0.0966
_reflns_Friedel_coverage 0.000
_reflns_number_gt 5623
_reflns_number_total 7431
_reflns_threshold_expression 'I > 2\s(I)'
_cod_data_source_file d0dt00489h2.cif
_cod_data_source_block DW_B1_0268
_cod_depositor_comments 'Adding full bibliography for 7703600--7703602.cif.'
_cod_original_sg_symbol_H-M 'P 21/c'
_cod_database_code 7703601
_cambridge_user_name 'Alex Plajer'
_cambridge_user_crsid ajp233
_cambridge_supervisor_name 'Dominic Wright'
_cambridge_supervisor_crsid dsw1000
_cambridge_crystallographer_name 'Andrew Bond'
_cambridge_crystallographer_crsid adb29
_cambridge_sample_id AP_173(Cu)
_cambridge_data_id DW_B1_0268
_shelx_space_group_comment
;
The symmetry employed for this shelxl refinement is uniquely defined
by the following loop, which should always be used as a source of
symmetry information in preference to the above space-group names.
They are only intended as comments.
;
_shelx_estimated_absorpt_t_min 0.705
_shelx_estimated_absorpt_t_max 0.921

loop_
_space_group_symop_operation_xyz
'x, y, z'
'-x, y+1/2, -z+1/2'
'-x, -y, -z'
'x, -y-1/2, z-1/2'

loop_
_atom_site_label
_atom_site_type_symbol
_atom_site_fract_x
_atom_site_fract_y
_atom_site_fract_z
_atom_site_U_iso_or_equiv
_atom_site_adp_type
_atom_site_occupancy
_atom_site_site_symmetry_order
_atom_site_calc_flag
_atom_site_refinement_flags_posn
_atom_site_refinement_flags_adp
_atom_site_refinement_flags_occupancy
_atom_site_disorder_assembly
_atom_site_disorder_group
Se1 Se 0.56675(4) 0.18171(3) 0.45700(2) 0.02756(11) Uani 1 1 d . . . . .
Se2 Se 0.82725(5) 0.36144(3) 0.40830(2) 0.03393(12) Uani 1 1 d . . . . .
Cu1 Cu 0.70725(5) 0.31716(4) 0.46820(2) 0.02707(14) Uani 1 1 d . . . . .
P1 P 0.61931(9) 0.13133(7) 0.39111(3) 0.01970(19) Uani 1 1 d . . . . .
P2 P 0.77508(9) 0.23543(7) 0.36296(3) 0.0217(2) Uani 1 1 d . . . . .
P3 P 0.74245(9) 0.40028(7) 0.53806(3) 0.0234(2) Uani 1 1 d . . . . .
N1 N 0.6273(3) 0.2201(2) 0.34933(10) 0.0214(7) Uani 1 1 d . . . . .
N2 N 0.7681(3) 0.1259(2) 0.39319(9) 0.0198(6) Uani 1 1 d . . . . .
N3 N 0.5520(3) 0.0324(2) 0.36815(10) 0.0280(7) Uani 1 1 d . . . . .
H3 H 0.578545 0.012240 0.341938 0.034 Uiso 1 1 calc R U . . .
N4 N 0.8428(3) 0.2233(2) 0.31699(10) 0.0300(8) Uani 1 1 d . . . . .
H4 H 0.816901 0.171071 0.299266 0.036 Uiso 1 1 calc R U . . .
C1 C 0.5312(4) 0.2796(3) 0.31901(13) 0.0313(9) Uani 1 1 d . . . . .
C2 C 0.4481(5) 0.3244(4) 0.35081(18) 0.0624(16) Uani 1 1 d . . . . .
H2A H 0.406447 0.270367 0.364978 0.094 Uiso 1 1 calc R U . . .
H2B H 0.389924 0.367865 0.331404 0.094 Uiso 1 1 calc R U . . .
H2C H 0.494278 0.363924 0.376540 0.094 Uiso 1 1 calc R U . . .
C3 C 0.5886(5) 0.3648(5) 0.2956(2) 0.0692(18) Uani 1 1 d . . . . .
H3A H 0.644716 0.337645 0.275725 0.104 Uiso 1 1 calc R U . . .
H3B H 0.631177 0.408406 0.320555 0.104 Uiso 1 1 calc R U . . .
H3C H 0.527156 0.403689 0.275315 0.104 Uiso 1 1 calc R U . . .
C4 C 0.4672(7) 0.2115(4) 0.2812(2) 0.090(3) Uani 1 1 d . . . . .
H4A H 0.524087 0.183340 0.261980 0.135 Uiso 1 1 calc R U . . .
H4B H 0.406369 0.249720 0.260286 0.135 Uiso 1 1 calc R U . . .
H4C H 0.429367 0.157046 0.296711 0.135 Uiso 1 1 calc R U . . .
C5 C 0.8610(4) 0.0700(3) 0.42611(12) 0.0279(9) Uani 1 1 d . . . . .
C6 C 0.8199(4) -0.0385(3) 0.42690(15) 0.0385(10) Uani 1 1 d . . . . .
H6A H 0.799496 -0.063161 0.393817 0.058 Uiso 1 1 calc R U . . .
H6B H 0.749893 -0.042616 0.443201 0.058 Uiso 1 1 calc R U . . .
H6C H 0.883962 -0.079730 0.444199 0.058 Uiso 1 1 calc R U . . .
C7 C 0.8792(5) 0.1134(4) 0.47723(14) 0.0458(12) Uani 1 1 d . . . . .
H7A H 0.896569 0.185252 0.475954 0.069 Uiso 1 1 calc R U . . .
H7B H 0.945848 0.079109 0.496853 0.069 Uiso 1 1 calc R U . . .
H7C H 0.806787 0.103524 0.491551 0.069 Uiso 1 1 calc R U . . .
C8 C 0.9768(4) 0.0768(3) 0.40561(15) 0.0367(10) Uani 1 1 d . . . . .
H8A H 0.965248 0.048934 0.372961 0.055 Uiso 1 1 calc R U . . .
H8B H 1.038596 0.038590 0.426054 0.055 Uiso 1 1 calc R U . . .
H8C H 1.001146 0.147151 0.404604 0.055 Uiso 1 1 calc R U . . .
C9 C 0.4545(4) -0.0338(3) 0.38094(14) 0.0384(10) Uani 1 1 d . . . . .
C10 C 0.4993(6) -0.0964(4) 0.42509(19) 0.0705(18) Uani 1 1 d . . . . .
H10A H 0.567314 -0.136787 0.418947 0.106 Uiso 1 1 calc R U . . .
H10B H 0.435629 -0.140780 0.432249 0.106 Uiso 1 1 calc R U . . .
H10C H 0.523878 -0.052000 0.452612 0.106 Uiso 1 1 calc R U . . .
C11 C 0.3461(5) 0.0268(5) 0.3885(2) 0.0719(19) Uani 1 1 d . . . . .
H11A H 0.365708 0.069123 0.417109 0.108 Uiso 1 1 calc R U . . .
H11B H 0.281069 -0.018743 0.392940 0.108 Uiso 1 1 calc R U . . .
H11C H 0.321362 0.069298 0.360258 0.108 Uiso 1 1 calc R U . . .
C12 C 0.4217(5) -0.1020(4) 0.33763(19) 0.0571(15) Uani 1 1 d . . . . .
H12A H 0.491698 -0.140714 0.332232 0.086 Uiso 1 1 calc R U . . .
H12B H 0.393853 -0.061336 0.309091 0.086 Uiso 1 1 calc R U . . .
H12C H 0.358453 -0.148059 0.343621 0.086 Uiso 1 1 calc R U . . .
C13 C 0.9397(5) 0.2791(4) 0.29656(17) 0.0495(13) Uani 1 1 d . . . . .
C14 C 0.9559(8) 0.2237(6) 0.2518(3) 0.117(3) Uani 1 1 d . . . . .
H14A H 0.881881 0.226257 0.228834 0.176 Uiso 1 1 calc R U . . .
H14B H 0.976178 0.153621 0.259808 0.176 Uiso 1 1 calc R U . . .
H14C H 1.020084 0.254804 0.237440 0.176 Uiso 1 1 calc R U . . .
C15 C 1.0545(6) 0.2824(7) 0.3325(3) 0.097(3) Uani 1 1 d . . . . .
H15A H 1.086959 0.214399 0.337390 0.146 Uiso 1 1 calc R U . . .
H15B H 1.038047 0.309313 0.363196 0.146 Uiso 1 1 calc R U . . .
H15C H 1.112422 0.325434 0.319885 0.146 Uiso 1 1 calc R U . . .
C16 C 0.9006(7) 0.3861(5) 0.2844(3) 0.084(2) Uani 1 1 d . . . . .
H16A H 0.830450 0.385531 0.259333 0.126 Uiso 1 1 calc R U . . .
H16B H 0.965216 0.422603 0.272644 0.126 Uiso 1 1 calc R U . . .
H16C H 0.880896 0.419266 0.313240 0.126 Uiso 1 1 calc R U . . .
C17 C 0.8728(4) 0.3533(3) 0.57755(12) 0.0243(8) Uani 1 1 d . . . . .
C18 C 0.9655(4) 0.4137(3) 0.59841(13) 0.0304(9) Uani 1 1 d . . . . .
H18A H 0.962535 0.483856 0.592474 0.037 Uiso 1 1 calc R U . . .
C19 C 1.0624(4) 0.3730(3) 0.62782(15) 0.0399(10) Uani 1 1 d . . . . .
H19A H 1.126444 0.415075 0.641137 0.048 Uiso 1 1 calc R U . . .
C20 C 1.0666(4) 0.2717(3) 0.63791(15) 0.0402(11) Uani 1 1 d . . . . .
H20A H 1.132675 0.243951 0.658449 0.048 Uiso 1 1 calc R U . . .
C21 C 0.9740(5) 0.2111(3) 0.61791(15) 0.0408(11) Uani 1 1 d . . . . .
H21A H 0.976053 0.141378 0.625008 0.049 Uiso 1 1 calc R U . . .
C22 C 0.8786(4) 0.2505(3) 0.58779(14) 0.0324(9) Uani 1 1 d . . . . .
H22A H 0.816141 0.207633 0.573784 0.039 Uiso 1 1 calc R U . . .
C23 C 0.6283(4) 0.3945(3) 0.57709(13) 0.0278(9) Uani 1 1 d . . . . .
C24 C 0.5109(4) 0.3830(3) 0.55612(15) 0.0394(10) Uani 1 1 d . . . . .
H24A H 0.491343 0.378296 0.522100 0.047 Uiso 1 1 calc R U . . .
C25 C 0.4219(5) 0.3783(4) 0.58449(18) 0.0519(13) Uani 1 1 d . . . . .
H25A H 0.341497 0.371242 0.569719 0.062 Uiso 1 1 calc R U . . .
C26 C 0.4484(5) 0.3836(4) 0.63367(18) 0.0486(12) Uani 1 1 d . . . . .
H26A H 0.386846 0.379014 0.652899 0.058 Uiso 1 1 calc R U . . .
C27 C 0.5650(4) 0.3955(3) 0.65508(15) 0.0389(10) Uani 1 1 d . . . . .
H27A H 0.583702 0.400012 0.689128 0.047 Uiso 1 1 calc R U . . .
C28 C 0.6551(4) 0.4010(3) 0.62696(13) 0.0327(9) Uani 1 1 d . . . . .
H28A H 0.735253 0.409281 0.641844 0.039 Uiso 1 1 calc R U . . .
C29 C 0.7728(3) 0.5340(3) 0.53231(12) 0.0231(8) Uani 1 1 d . . . . .
C30 C 0.7198(4) 0.6064(3) 0.55695(15) 0.0346(10) Uani 1 1 d . . . . .
H30A H 0.666906 0.587470 0.578443 0.041 Uiso 1 1 calc R U . . .
C31 C 0.7439(4) 0.7071(3) 0.55026(16) 0.0392(11) Uani 1 1 d . . . . .
H31A H 0.706628 0.756685 0.567102 0.047 Uiso 1 1 calc R U . . .
C32 C 0.8205(4) 0.7360(3) 0.51980(14) 0.0335(9) Uani 1 1 d . . . . .
H32A H 0.836099 0.805189 0.515477 0.040 Uiso 1 1 calc R U . . .
C33 C 0.8751(4) 0.6641(3) 0.49537(13) 0.0330(9) Uani 1 1 d . . . . .
H33A H 0.929351 0.683674 0.474553 0.040 Uiso 1 1 calc R U . . .
C34 C 0.8507(4) 0.5634(3) 0.50126(13) 0.0295(9) Uani 1 1 d . . . . .
H34A H 0.887257 0.514156 0.483989 0.035 Uiso 1 1 calc R U . . .
B1 B 0.7612(4) -0.0428(3) 0.27494(14) 0.0379(12) Uani 1 1 d D . . . .
F1 F 0.7047(6) 0.0478(4) 0.2760(2) 0.0581(6) Uiso 0.471(3) 1 d D U P . .
F2 F 0.7036(6) -0.1087(5) 0.3057(2) 0.0581(6) Uiso 0.471(3) 1 d D U P . .
F3 F 0.7583(7) -0.0818(5) 0.23107(18) 0.0581(6) Uiso 0.471(3) 1 d D U P . .
F4 F 0.8770(4) -0.0392(5) 0.30187(15) 0.0581(6) Uiso 0.707(12) 1 d D U P . .
F1A F 0.6607(8) 0.0124(8) 0.2806(4) 0.0581(6) Uiso 0.240(3) 1 d D U P . .
F2A F 0.7644(11) -0.0430(9) 0.2234(2) 0.0581(6) Uiso 0.240(3) 1 d D U P . .
F3A F 0.7452(10) -0.1410(6) 0.2869(4) 0.0581(6) Uiso 0.240(3) 1 d D U P . .
F4A F 0.8650(8) -0.0006(10) 0.2954(4) 0.0581(6) Uiso 0.293(12) 1 d D U P . .
F1B F 0.6768(7) -0.0671(8) 0.3017(3) 0.0581(6) Uiso 0.290(3) 1 d D U P . .
F2B F 0.7428(9) 0.0572(5) 0.2579(3) 0.0581(6) Uiso 0.290(3) 1 d D U P . .
F3B F 0.7642(9) -0.1097(6) 0.2384(3) 0.0581(6) Uiso 0.290(3) 1 d D U P . .

loop_
_atom_site_aniso_label
_atom_site_aniso_U_11
_atom_site_aniso_U_22
_atom_site_aniso_U_33
_atom_site_aniso_U_23
_atom_site_aniso_U_13
_atom_site_aniso_U_12
Se1 0.0362(3) 0.0309(2) 0.01787(18) -0.00410(15) 0.01145(16) -0.0039(2)
Se2 0.0479(3) 0.0293(2) 0.0269(2) -0.00839(17) 0.01308(18) -0.0135(2)
Cu1 0.0375(4) 0.0254(3) 0.0184(2) -0.0054(2) 0.0045(2) 0.0007(3)
P1 0.0250(5) 0.0202(4) 0.0144(4) -0.0009(3) 0.0043(3) 0.0006(4)
P2 0.0269(6) 0.0234(5) 0.0158(4) -0.0009(3) 0.0065(4) -0.0009(4)
P3 0.0296(6) 0.0230(5) 0.0177(4) -0.0043(3) 0.0043(4) -0.0002(4)
N1 0.0252(18) 0.0227(15) 0.0169(13) 0.0021(11) 0.0050(12) 0.0030(14)
N2 0.0219(17) 0.0208(15) 0.0167(13) -0.0020(11) 0.0033(11) 0.0031(13)
N3 0.036(2) 0.0280(17) 0.0214(15) -0.0068(12) 0.0102(14) -0.0054(15)
N4 0.036(2) 0.0382(18) 0.0192(14) -0.0050(13) 0.0132(14) -0.0083(16)
C1 0.037(3) 0.034(2) 0.0220(18) 0.0037(15) 0.0015(16) 0.0136(19)
C2 0.066(4) 0.078(4) 0.048(3) 0.025(3) 0.022(3) 0.046(3)
C3 0.066(4) 0.075(4) 0.068(4) 0.050(3) 0.016(3) 0.021(3)
C4 0.121(6) 0.060(4) 0.066(4) -0.020(3) -0.061(4) 0.036(4)
C5 0.033(2) 0.028(2) 0.0205(17) -0.0007(15) -0.0015(15) 0.0071(18)
C6 0.044(3) 0.033(2) 0.036(2) 0.0095(18) -0.0006(19) 0.009(2)
C7 0.055(3) 0.056(3) 0.0204(19) -0.0028(18) -0.0112(19) 0.023(3)
C8 0.031(3) 0.037(2) 0.040(2) -0.0015(18) -0.0003(18) 0.009(2)
C9 0.046(3) 0.038(2) 0.034(2) -0.0098(18) 0.0152(19) -0.016(2)
C10 0.095(5) 0.069(4) 0.049(3) 0.009(3) 0.015(3) -0.043(4)
C11 0.044(4) 0.068(4) 0.112(5) -0.035(3) 0.038(3) -0.023(3)
C12 0.063(4) 0.054(3) 0.058(3) -0.023(2) 0.019(3) -0.033(3)
C13 0.046(3) 0.065(3) 0.043(3) -0.001(2) 0.028(2) -0.015(3)
C14 0.155(8) 0.130(7) 0.093(5) -0.042(5) 0.104(6) -0.055(6)
C15 0.053(4) 0.156(7) 0.087(5) 0.032(5) 0.024(4) -0.030(5)
C16 0.093(5) 0.070(4) 0.100(5) 0.026(4) 0.054(4) -0.010(4)
C17 0.031(2) 0.0243(18) 0.0195(16) -0.0034(14) 0.0090(15) 0.0058(18)
C18 0.034(2) 0.027(2) 0.0293(19) -0.0002(16) 0.0029(17) 0.0063(19)
C19 0.040(3) 0.041(2) 0.036(2) -0.0028(19) -0.0009(19) 0.005(2)
C20 0.042(3) 0.045(3) 0.032(2) 0.0023(19) 0.0019(19) 0.020(2)
C21 0.060(3) 0.028(2) 0.037(2) 0.0033(17) 0.016(2) 0.015(2)
C22 0.044(3) 0.0227(19) 0.032(2) -0.0021(16) 0.0079(18) 0.0023(19)
C23 0.035(2) 0.0240(19) 0.0262(18) -0.0032(14) 0.0085(16) -0.0016(18)
C24 0.038(3) 0.042(3) 0.037(2) -0.0077(18) 0.0024(19) 0.002(2)
C25 0.031(3) 0.066(3) 0.059(3) -0.012(3) 0.006(2) -0.004(3)
C26 0.040(3) 0.052(3) 0.059(3) -0.002(2) 0.027(2) 0.000(2)
C27 0.043(3) 0.046(3) 0.030(2) -0.0014(18) 0.0135(19) 0.002(2)
C28 0.036(3) 0.038(2) 0.0257(19) -0.0013(16) 0.0072(17) -0.002(2)
C29 0.023(2) 0.0241(18) 0.0213(17) -0.0019(14) -0.0001(15) 0.0024(17)
C30 0.038(3) 0.029(2) 0.041(2) -0.0054(17) 0.0173(19) -0.0005(19)
C31 0.042(3) 0.025(2) 0.053(3) -0.0097(18) 0.017(2) 0.003(2)
C32 0.033(3) 0.024(2) 0.041(2) 0.0000(17) -0.0007(18) -0.0018(19)
C33 0.039(3) 0.034(2) 0.0282(19) 0.0010(16) 0.0103(17) -0.005(2)
C34 0.034(2) 0.030(2) 0.0260(18) -0.0054(15) 0.0073(17) 0.0042(19)
B1 0.039(3) 0.039(3) 0.034(2) -0.019(2) 0.000(2) 0.004(2)

loop_
_atom_type_symbol
_atom_type_description
_atom_type_scat_dispersion_real
_atom_type_scat_dispersion_imag
_atom_type_scat_source
C C 0.0181 0.0091 'International Tables Vol C Tables 4.2.6.8 and 6.1.1.4'
H H 0.0000 0.0000 'International Tables Vol C Tables 4.2.6.8 and 6.1.1.4'
B B 0.0090 0.0039 'International Tables Vol C Tables 4.2.6.8 and 6.1.1.4'
N N 0.0311 0.0180 'International Tables Vol C Tables 4.2.6.8 and 6.1.1.4'
F F 0.0727 0.0534 'International Tables Vol C Tables 4.2.6.8 and 6.1.1.4'
P P 0.2955 0.4335 'International Tables Vol C Tables 4.2.6.8 and 6.1.1.4'
Cu Cu -1.9646 0.5888 'International Tables Vol C Tables 4.2.6.8 and 6.1.1.4'
Se Se -0.7943 1.1372 'International Tables Vol C Tables 4.2.6.8 and 6.1.1.4'

loop_
_geom_angle_atom_site_label_1
_geom_angle_atom_site_label_2
_geom_angle_atom_site_label_3
_geom_angle
_geom_angle_site_symmetry_1
_geom_angle_site_symmetry_3
_geom_angle_publ_flag
P1 Se1 Cu1 94.62(3) . . ?
P2 Se2 Cu1 95.11(3) . . ?
P3 Cu1 Se2 116.73(4) . . ?
P3 Cu1 Se1 120.92(3) . . ?
Se2 Cu1 Se1 122.18(2) . . ?
N3 P1 N1 111.74(15) . . ?
N3 P1 N2 113.07(16) . . ?
N1 P1 N2 83.86(15) . . ?
N3 P1 Se1 115.16(12) . . ?
N1 P1 Se1 115.88(11) . . ?
N2 P1 Se1 113.32(10) . . ?
N4 P2 N1 112.96(16) . . ?
N4 P2 N2 112.34(16) . . ?
N1 P2 N2 83.50(15) . . ?
N4 P2 Se2 115.72(13) . . ?
N1 P2 Se2 114.14(11) . . ?
N2 P2 Se2 114.08(10) . . ?
C17 P3 C23 101.96(17) . . ?
C17 P3 C29 104.01(17) . . ?
C23 P3 C29 104.81(17) . . ?
C17 P3 Cu1 112.58(11) . . ?
C23 P3 Cu1 117.29(13) . . ?
C29 P3 Cu1 114.61(11) . . ?
C1 N1 P1 130.9(3) . . ?
C1 N1 P2 132.8(3) . . ?
P1 N1 P2 94.94(15) . . ?
C5 N2 P1 130.9(2) . . ?
C5 N2 P2 131.0(3) . . ?
P1 N2 P2 93.99(15) . . ?
C9 N3 P1 135.1(3) . . ?
C9 N3 H3 112.5 . . ?
P1 N3 H3 112.5 . . ?
C13 N4 P2 136.1(3) . . ?
C13 N4 H4 112.0 . . ?
P2 N4 H4 112.0 . . ?
C4 C1 N1 108.3(3) . . ?
C4 C1 C3 110.0(5) . . ?
N1 C1 C3 108.6(4) . . ?
C4 C1 C2 112.1(5) . . ?
N1 C1 C2 109.8(3) . . ?
C3 C1 C2 108.1(4) . . ?
C1 C2 H2A 109.5 . . ?
C1 C2 H2B 109.5 . . ?
H2A C2 H2B 109.5 . . ?
C1 C2 H2C 109.5 . . ?
H2A C2 H2C 109.5 . . ?
H2B C2 H2C 109.5 . . ?
C1 C3 H3A 109.5 . . ?
C1 C3 H3B 109.5 . . ?
H3A C3 H3B 109.5 . . ?
C1 C3 H3C 109.5 . . ?
H3A C3 H3C 109.5 . . ?
H3B C3 H3C 109.5 . . ?
C1 C4 H4A 109.5 . . ?
C1 C4 H4B 109.5 . . ?
H4A C4 H4B 109.5 . . ?
C1 C4 H4C 109.5 . . ?
H4A C4 H4C 109.5 . . ?
H4B C4 H4C 109.5 . . ?
N2 C5 C8 108.0(3) . . ?
N2 C5 C6 107.0(3) . . ?
C8 C5 C6 110.4(3) . . ?
N2 C5 C7 112.0(3) . . ?
C8 C5 C7 109.4(4) . . ?
C6 C5 C7 110.0(3) . . ?
C5 C6 H6A 109.5 . . ?
C5 C6 H6B 109.5 . . ?
H6A C6 H6B 109.5 . . ?
C5 C6 H6C 109.5 . . ?
H6A C6 H6C 109.5 . . ?
H6B C6 H6C 109.5 . . ?
C5 C7 H7A 109.5 . . ?
C5 C7 H7B 109.5 . . ?
H7A C7 H7B 109.5 . . ?
C5 C7 H7C 109.5 . . ?
H7A C7 H7C 109.5 . . ?
H7B C7 H7C 109.5 . . ?
C5 C8 H8A 109.5 . . ?
C5 C8 H8B 109.5 . . ?
H8A C8 H8B 109.5 . . ?
C5 C8 H8C 109.5 . . ?
H8A C8 H8C 109.5 . . ?
H8B C8 H8C 109.5 . . ?
N3 C9 C10 110.5(4) . . ?
N3 C9 C11 111.5(4) . . ?
C10 C9 C11 110.9(5) . . ?
N3 C9 C12 105.0(3) . . ?
C10 C9 C12 109.7(4) . . ?
C11 C9 C12 109.0(4) . . ?
C9 C10 H10A 109.5 . . ?
C9 C10 H10B 109.5 . . ?
H10A C10 H10B 109.5 . . ?
C9 C10 H10C 109.5 . . ?
H10A C10 H10C 109.5 . . ?
H10B C10 H10C 109.5 . . ?
C9 C11 H11A 109.5 . . ?
C9 C11 H11B 109.5 . . ?
H11A C11 H11B 109.5 . . ?
C9 C11 H11C 109.5 . . ?
H11A C11 H11C 109.5 . . ?
H11B C11 H11C 109.5 . . ?
C9 C12 H12A 109.5 . . ?
C9 C12 H12B 109.5 . . ?
H12A C12 H12B 109.5 . . ?
C9 C12 H12C 109.5 . . ?
H12A C12 H12C 109.5 . . ?
H12B C12 H12C 109.5 . . ?
C14 C13 N4 105.5(4) . . ?
C14 C13 C16 110.1(5) . . ?
N4 C13 C16 110.0(4) . . ?
C14 C13 C15 111.6(6) . . ?
N4 C13 C15 111.3(4) . . ?
C16 C13 C15 108.4(6) . . ?
C13 C14 H14A 109.5 . . ?
C13 C14 H14B 109.5 . . ?
H14A C14 H14B 109.5 . . ?
C13 C14 H14C 109.5 . . ?
H14A C14 H14C 109.5 . . ?
H14B C14 H14C 109.5 . . ?
C13 C15 H15A 109.5 . . ?
C13 C15 H15B 109.5 . . ?
H15A C15 H15B 109.5 . . ?
C13 C15 H15C 109.5 . . ?
H15A C15 H15C 109.5 . . ?
H15B C15 H15C 109.5 . . ?
C13 C16 H16A 109.5 . . ?
C13 C16 H16B 109.5 . . ?
H16A C16 H16B 109.5 . . ?
C13 C16 H16C 109.5 . . ?
H16A C16 H16C 109.5 . . ?
H16B C16 H16C 109.5 . . ?
C18 C17 C22 118.2(4) . . ?
C18 C17 P3 123.7(3) . . ?
C22 C17 P3 118.1(3) . . ?
C19 C18 C17 120.7(4) . . ?
C19 C18 H18A 119.6 . . ?
C17 C18 H18A 119.6 . . ?
C20 C19 C18 120.4(4) . . ?
C20 C19 H19A 119.8 . . ?
C18 C19 H19A 119.8 . . ?
C21 C20 C19 119.4(4) . . ?
C21 C20 H20A 120.3 . . ?
C19 C20 H20A 120.3 . . ?
C22 C21 C20 120.6(4) . . ?
C22 C21 H21A 119.7 . . ?
C20 C21 H21A 119.7 . . ?
C21 C22 C17 120.6(4) . . ?
C21 C22 H22A 119.7 . . ?
C17 C22 H22A 119.7 . . ?
C24 C23 C28 119.0(4) . . ?
C24 C23 P3 118.6(3) . . ?
C28 C23 P3 122.5(3) . . ?
C25 C24 C23 120.3(4) . . ?
C25 C24 H24A 119.9 . . ?
C23 C24 H24A 119.9 . . ?
C26 C25 C24 120.8(5) . . ?
C26 C25 H25A 119.6 . . ?
C24 C25 H25A 119.6 . . ?
C25 C26 C27 119.6(4) . . ?
C25 C26 H26A 120.2 . . ?
C27 C26 H26A 120.2 . . ?
C26 C27 C28 120.2(4) . . ?
C26 C27 H27A 119.9 . . ?
C28 C27 H27A 119.9 . . ?
C27 C28 C23 120.2(4) . . ?
C27 C28 H28A 119.9 . . ?
C23 C28 H28A 119.9 . . ?
C30 C29 C34 119.1(3) . . ?
C30 C29 P3 122.3(3) . . ?
C34 C29 P3 118.5(3) . . ?
C29 C30 C31 119.8(4) . . ?
C29 C30 H30A 120.1 . . ?
C31 C30 H30A 120.1 . . ?
C32 C31 C30 121.0(4) . . ?
C32 C31 H31A 119.5 . . ?
C30 C31 H31A 119.5 . . ?
C31 C32 C33 119.6(4) . . ?
C31 C32 H32A 120.2 . . ?
C33 C32 H32A 120.2 . . ?
C32 C33 C34 120.0(4) . . ?
C32 C33 H33A 120.0 . . ?
C34 C33 H33A 120.0 . . ?
C33 C34 C29 120.4(4) . . ?
C33 C34 H34A 119.8 . . ?
C29 C34 H34A 119.8 . . ?

loop_
_geom_bond_atom_site_label_1
_geom_bond_atom_site_label_2
_geom_bond_distance
_geom_bond_site_symmetry_2
_geom_bond_publ_flag
Se1 P1 2.1399(9) . ?
Se1 Cu1 2.4006(7) . ?
Se2 P2 2.1369(10) . ?
Se2 Cu1 2.3989(7) . ?
Cu1 P3 2.2368(10) . ?
P1 N3 1.610(3) . ?
P1 N1 1.679(3) . ?
P1 N2 1.687(3) . ?
P2 N4 1.611(3) . ?
P2 N1 1.680(3) . ?
P2 N2 1.698(3) . ?
P3 C17 1.822(4) . ?
P3 C23 1.826(4) . ?
P3 C29 1.828(4) . ?
N1 C1 1.505(5) . ?
N2 C5 1.493(5) . ?
N3 C9 1.504(5) . ?
N3 H3 0.8800 . ?
N4 C13 1.515(5) . ?
N4 H4 0.8800 . ?
C1 C4 1.498(6) . ?
C1 C3 1.511(7) . ?
C1 C2 1.520(6) . ?
C2 H2A 0.9800 . ?
C2 H2B 0.9800 . ?
C2 H2C 0.9800 . ?
C3 H3A 0.9800 . ?
C3 H3B 0.9800 . ?
C3 H3C 0.9800 . ?
C4 H4A 0.9800 . ?
C4 H4B 0.9800 . ?
C4 H4C 0.9800 . ?
C5 C8 1.519(6) . ?
C5 C6 1.522(6) . ?
C5 C7 1.533(5) . ?
C6 H6A 0.9800 . ?
C6 H6B 0.9800 . ?
C6 H6C 0.9800 . ?
C7 H7A 0.9800 . ?
C7 H7B 0.9800 . ?
C7 H7C 0.9800 . ?
C8 H8A 0.9800 . ?
C8 H8B 0.9800 . ?
C8 H8C 0.9800 . ?
C9 C10 1.517(7) . ?
C9 C11 1.517(7) . ?
C9 C12 1.519(6) . ?
C10 H10A 0.9800 . ?
C10 H10B 0.9800 . ?
C10 H10C 0.9800 . ?
C11 H11A 0.9800 . ?
C11 H11B 0.9800 . ?
C11 H11C 0.9800 . ?
C12 H12A 0.9800 . ?
C12 H12B 0.9800 . ?
C12 H12C 0.9800 . ?
C13 C14 1.494(7) . ?
C13 C16 1.518(8) . ?
C13 C15 1.524(8) . ?
C14 H14A 0.9800 . ?
C14 H14B 0.9800 . ?
C14 H14C 0.9800 . ?
C15 H15A 0.9800 . ?
C15 H15B 0.9800 . ?
C15 H15C 0.9800 . ?
C16 H16A 0.9800 . ?
C16 H16B 0.9800 . ?
C16 H16C 0.9800 . ?
C17 C18 1.384(6) . ?
C17 C22 1.399(5) . ?
C18 C19 1.384(6) . ?
C18 H18A 0.9500 . ?
C19 C20 1.380(6) . ?
C19 H19A 0.9500 . ?
C20 C21 1.377(7) . ?
C20 H20A 0.9500 . ?
C21 C22 1.375(6) . ?
C21 H21A 0.9500 . ?
C22 H22A 0.9500 . ?
C23 C24 1.384(6) . ?
C23 C28 1.391(5) . ?
C24 C25 1.383(7) . ?
C24 H24A 0.9500 . ?
C25 C26 1.371(7) . ?
C25 H25A 0.9500 . ?
C26 C27 1.380(7) . ?
C26 H26A 0.9500 . ?
C27 C28 1.389(6) . ?
C27 H27A 0.9500 . ?
C28 H28A 0.9500 . ?
C29 C30 1.380(5) . ?
C29 C34 1.392(5) . ?
C30 C31 1.389(6) . ?
C30 H30A 0.9500 . ?
C31 C32 1.368(6) . ?
C31 H31A 0.9500 . ?
C32 C33 1.381(6) . ?
C32 H32A 0.9500 . ?
C33 C34 1.386(6) . ?
C33 H33A 0.9500 . ?
C34 H34A 0.9500 . ?
B1 F1 1.371(6) . ?
B1 F2 1.457(6) . ?
B1 F3 1.334(6) . ?
B1 F4 1.416(5) . ?
B1 F1A 1.390(7) . ?
B1 F2A 1.455(7) . ?
B1 F3A 1.371(7) . ?
B1 F4A 1.354(7) . ?
B1 F1B 1.347(7) . ?
B1 F3B 1.364(7) . ?
B1 F2B 1.421(7) . ?

loop_
_geom_torsion_atom_site_label_1
_geom_torsion_atom_site_label_2
_geom_torsion_atom_site_label_3
_geom_torsion_atom_site_label_4
_geom_torsion
_geom_torsion_site_symmetry_1
_geom_torsion_site_symmetry_2
_geom_torsion_site_symmetry_3
_geom_torsion_site_symmetry_4
_geom_torsion_publ_flag
N3 P1 N1 C1 65.0(3) . . . . ?
N2 P1 N1 C1 177.4(3) . . . . ?
Se1 P1 N1 C1 -69.6(3) . . . . ?
N3 P1 N1 P2 -127.07(17) . . . . ?
N2 P1 N1 P2 -14.65(14) . . . . ?
Se1 P1 N1 P2 98.32(12) . . . . ?
N4 P2 N1 C1 -66.3(3) . . . . ?
N2 P2 N1 C1 -177.9(3) . . . . ?
Se2 P2 N1 C1 68.6(3) . . . . ?
N4 P2 N1 P1 126.10(16) . . . . ?
N2 P2 N1 P1 14.56(13) . . . . ?
Se2 P2 N1 P1 -98.95(12) . . . . ?
N3 P1 N2 C5 -76.0(3) . . . . ?
N1 P1 N2 C5 173.0(3) . . . . ?
Se1 P1 N2 C5 57.4(3) . . . . ?
N3 P1 N2 P2 125.52(15) . . . . ?
N1 P1 N2 P2 14.47(13) . . . . ?
Se1 P1 N2 P2 -101.11(11) . . . . ?
N4 P2 N2 C5 74.8(3) . . . . ?
N1 P2 N2 C5 -173.0(3) . . . . ?
Se2 P2 N2 C5 -59.4(3) . . . . ?
N4 P2 N2 P1 -126.67(16) . . . . ?
N1 P2 N2 P1 -14.48(13) . . . . ?
Se2 P2 N2 P1 99.10(12) . . . . ?
N1 P1 N3 C9 -132.0(4) . . . . ?
N2 P1 N3 C9 135.4(4) . . . . ?
Se1 P1 N3 C9 2.9(5) . . . . ?
N1 P2 N4 C13 135.4(4) . . . . ?
N2 P2 N4 C13 -132.2(4) . . . . ?
Se2 P2 N4 C13 1.2(5) . . . . ?
P1 P2 N4 C13 -178.4(4) . . . . ?
P1 N1 C1 C4 -73.1(5) . . . . ?
P2 N1 C1 C4 123.4(5) . . . . ?
P1 N1 C1 C3 167.5(3) . . . . ?
P2 N1 C1 C3 4.0(5) . . . . ?
P1 N1 C1 C2 49.6(5) . . . . ?
P2 N1 C1 C2 -113.9(4) . . . . ?
P1 N2 C5 C8 169.3(3) . . . . ?
P2 N2 C5 C8 -39.6(4) . . . . ?
P1 N2 C5 C6 50.5(4) . . . . ?
P2 N2 C5 C6 -158.4(3) . . . . ?
P1 N2 C5 C7 -70.1(5) . . . . ?
P2 N2 C5 C7 80.9(4) . . . . ?
P1 N3 C9 C10 -71.9(5) . . . . ?
P1 N3 C9 C11 51.9(6) . . . . ?
P1 N3 C9 C12 169.8(4) . . . . ?
P2 N4 C13 C14 -179.4(5) . . . . ?
P2 N4 C13 C16 -60.7(6) . . . . ?
P2 N4 C13 C15 59.4(7) . . . . ?
C23 P3 C17 C18 -105.8(3) . . . . ?
C29 P3 C17 C18 3.0(3) . . . . ?
Cu1 P3 C17 C18 127.7(3) . . . . ?
C23 P3 C17 C22 73.4(3) . . . . ?
C29 P3 C17 C22 -177.8(3) . . . . ?
Cu1 P3 C17 C22 -53.1(3) . . . . ?
C22 C17 C18 C19 1.3(6) . . . . ?
P3 C17 C18 C19 -179.5(3) . . . . ?
C17 C18 C19 C20 -1.8(6) . . . . ?
C18 C19 C20 C21 0.8(6) . . . . ?
C19 C20 C21 C22 0.6(6) . . . . ?
C20 C21 C22 C17 -1.2(6) . . . . ?
C18 C17 C22 C21 0.2(6) . . . . ?
P3 C17 C22 C21 -179.0(3) . . . . ?
C17 P3 C23 C24 -152.9(3) . . . . ?
C29 P3 C23 C24 98.9(3) . . . . ?
Cu1 P3 C23 C24 -29.5(4) . . . . ?
C17 P3 C23 C28 26.9(4) . . . . ?
C29 P3 C23 C28 -81.2(4) . . . . ?
Cu1 P3 C23 C28 150.4(3) . . . . ?
C28 C23 C24 C25 0.1(6) . . . . ?
P3 C23 C24 C25 180.0(4) . . . . ?
C23 C24 C25 C26 -0.9(8) . . . . ?
C24 C25 C26 C27 1.1(8) . . . . ?
C25 C26 C27 C28 -0.7(7) . . . . ?
C26 C27 C28 C23 0.0(7) . . . . ?
C24 C23 C28 C27 0.3(6) . . . . ?
P3 C23 C28 C27 -179.5(3) . . . . ?
C17 P3 C29 C30 -102.9(4) . . . . ?
C23 P3 C29 C30 3.8(4) . . . . ?
Cu1 P3 C29 C30 133.8(3) . . . . ?
C17 P3 C29 C34 78.2(3) . . . . ?
C23 P3 C29 C34 -175.1(3) . . . . ?
Cu1 P3 C29 C34 -45.1(3) . . . . ?
C34 C29 C30 C31 0.5(6) . . . . ?
P3 C29 C30 C31 -178.4(3) . . . . ?
C29 C30 C31 C32 -0.6(7) . . . . ?
C30 C31 C32 C33 -0.2(7) . . . . ?
C31 C32 C33 C34 1.0(7) . . . . ?
C32 C33 C34 C29 -1.1(6) . . . . ?
C30 C29 C34 C33 0.3(6) . . . . ?
P3 C29 C34 C33 179.2(3) . . . . ?
